data_1508463
loop_
_publ_author_name
'Kato, Reizo'
'Hengbo, Cui'

_publ_section_title
;
 Cation Dependence of Crystal Structure and Band Parameters in a Series of
 Molecular Conductors, beta'-(Cation)[Pd(dmit)2]2 (dmit =
 1,3-dithiole-2-thione-4,5-dithiolate)
;
_journal_issue 3
_journal_name_full Crystals
_journal_page_first 861
_journal_page_last 874
_journal_paper_doi 10.3390/cryst2030861
_journal_volume 2
_journal_year 2012
_chemical_formula_moiety '(C4 H12 P), 2(C3 Pd S10)'
_chemical_formula_sum 'C16 H12 P Pd2 S20'
_chemical_formula_weight 1089.24
_space_group_IT_number 15
_symmetry_cell_setting monoclinic
_symmetry_Int_Tables_number 15
_symmetry_space_group_name_Hall '-C 2yc'
_symmetry_space_group_name_H-M 'C 1 2/c 1'
_cell_angle_alpha 90.0000
_cell_angle_beta 98.070(2)
_cell_angle_gamma 90.0000
_cell_formula_units_Z 4
_cell_length_a 14.379(3)
_cell_length_b 6.3539(12)
_cell_length_c 36.496(7)
_cell_measurement_reflns_used 4322
_cell_measurement_temperature 296(2)
_cell_measurement_theta_max 31.1
_cell_measurement_theta_min 2.3
_cell_volume 3301.4(11)
_computing_cell_refinement CrystalClear
_computing_data_collection CrystalClear
_computing_data_reduction CrystalStructure
_computing_publication_material 'CrystalStructure 3.8'
_computing_structure_refinement SHELXL
_computing_structure_solution SIR92
_diffrn_ambient_temperature 296(2)
_diffrn_detector_area_resol_mean 7.31
_diffrn_measured_fraction_theta_full 0.978
_diffrn_measured_fraction_theta_max 0.978
_diffrn_measurement_device_type 'Rigaku Mercury'
_diffrn_measurement_method \w
_diffrn_radiation_type 'Mo K\a'
_diffrn_radiation_wavelength 0.71075
_diffrn_reflns_av_R_equivalents 0.035
_diffrn_reflns_limit_h_max 20
_diffrn_reflns_limit_h_min -19
_diffrn_reflns_limit_k_max 8
_diffrn_reflns_limit_k_min -8
_diffrn_reflns_limit_l_max 51
_diffrn_reflns_limit_l_min -51
_diffrn_reflns_number 16301
_diffrn_reflns_theta_full 30.03
_diffrn_reflns_theta_max 30.03
_exptl_absorpt_coefficient_mu 2.419
_exptl_absorpt_correction_T_max 0.6434
_exptl_absorpt_correction_T_min 0.6434
_exptl_absorpt_correction_type empirical
_exptl_crystal_colour black
_exptl_crystal_density_diffrn 2.191
_exptl_crystal_density_method 'not measured'
_exptl_crystal_description platelet
_exptl_crystal_F_000 2140.00
_exptl_crystal_size_max 0.20
_exptl_crystal_size_mid 0.16
_exptl_crystal_size_min 0.03
_refine_diff_density_max 1.10
_refine_diff_density_min -1.34
_refine_ls_extinction_method none
_refine_ls_goodness_of_fit_ref 1.153
_refine_ls_hydrogen_treatment refall
_refine_ls_number_parameters 202
_refine_ls_number_reflns 4699
_refine_ls_R_factor_gt 0.0271
_refine_ls_shift/su_max 0.0010
_refine_ls_structure_factor_coef Fsqd
_refine_ls_weighting_details 'w = 1/[\s^2^(Fo^2^)+(0.0440P)^2^+0.0000P] where P=(Fo^2^+2Fc^2^)/3'
_refine_ls_weighting_scheme calc
_refine_ls_wR_factor_ref 0.0939
_reflns_number_gt 4043
_reflns_number_total 4699
_reflns_threshold_expression F^2^>2.0\s(F^2^)
_cod_data_source_file C16H12PPd2S20_C2_c_Me4PPddmit22_crystals-02-00861-s001_DC198.cif
_cod_data_source_block '__621_Me4P_110729'
_cod_original_cell_volume 3301.5(11)
_cod_original_formula_sum 'C16 H12 P Pd2 S20 '
_cod_database_code 1508463

loop_
_symmetry_equiv_pos_site_id
_symmetry_equiv_pos_as_xyz
1 +X,+Y,+Z
2 -X,+Y,1/2-Z
3 -X,-Y,-Z
4 +X,-Y,1/2+Z
5 1/2+X,1/2+Y,+Z
6 1/2-X,1/2+Y,1/2-Z
7 1/2-X,1/2-Y,-Z
8 1/2+X,1/2-Y,1/2+Z

loop_
_atom_site_label
_atom_site_type_symbol
_atom_site_fract_x
_atom_site_fract_y
_atom_site_fract_z
_atom_site_U_iso_or_equiv
_atom_site_adp_type
_atom_site_occupancy
_atom_site_symmetry_multiplicity
_atom_site_calc_flag
_atom_site_refinement_flags
Pd(1) Pd 0.350898(14) 0.32730(3) 0.018721(5) 0.02356(7) Uani 1.00 1 d .
S(1) S 0.29226(5) 0.50178(11) 0.065727(19) 0.03004(15) Uani 1.00 1 d .
S(2) S 0.36469(5) 0.02375(11) 0.053625(19) 0.02860(15) Uani 1.00 1 d .
S(3) S 0.34572(6) 0.63602(11) -0.01407(2) 0.02990(15) Uani 1.00 1 d .
S(4) S 0.41886(6) 0.16295(11) -0.02703(2) 0.03037(15) Uani 1.00 1 d .
S(5) S 0.26399(6) 0.36483(14) 0.14168(2) 0.03618(17) Uani 1.00 1 d .
S(6) S 0.32671(6) -0.05947(13) 0.13134(2) 0.03637(17) Uani 1.00 1 d .
S(7) S 0.40427(6) 0.74355(12) -0.08720(2) 0.03208(16) Uani 1.00 1 d .
S(8) S 0.46621(6) 0.32007(12) -0.09962(2) 0.03418(17) Uani 1.00 1 d .
S(9) S 0.26910(7) 0.06250(18) 0.20375(2) 0.0526(2) Uani 1.00 1 d .
S(10) S 0.47105(7) 0.64608(16) -0.15798(2) 0.0487(2) Uani 1.00 1 d .
P(1) P 0.5000 0.7171(2) 0.2500 0.0386(2) Uani 1.00 2 d S
C(1) C 0.2974(2) 0.3107(4) 0.09856(8) 0.0274(5) Uani 1.00 1 d .
C(2) C 0.32735(19) 0.1078(4) 0.09347(8) 0.0271(5) Uani 1.00 1 d .
C(3) C 0.39191(19) 0.5636(4) -0.05234(7) 0.0247(5) Uani 1.00 1 d .
C(4) C 0.42225(19) 0.3598(4) -0.05794(7) 0.0249(5) Uani 1.00 1 d .
C(5) C 0.2858(2) 0.1201(5) 0.16087(8) 0.0337(6) Uani 1.00 1 d .
C(6) C 0.44799(19) 0.5724(4) -0.11698(8) 0.0292(5) Uani 1.00 1 d .
C(7) C 0.5325(2) 0.8764(6) 0.21379(10) 0.0543(9) Uani 1.00 1 d .
C(8) C 0.4027(2) 0.5561(6) 0.23261(11) 0.0576(10) Uani 1.00 1 d .
H(1) H 0.5778 0.8029 0.2016 0.065 Uiso 1.00 1 c R
H(2) H 0.5592 1.0058 0.2239 0.065 Uiso 1.00 1 c R
H(3) H 0.4779 0.9063 0.1962 0.065 Uiso 1.00 1 c R
H(4) H 0.3453 0.6291 0.2350 0.069 Uiso 1.00 1 c R
H(5) H 0.4052 0.4273 0.2465 0.069 Uiso 1.00 1 c R
H(6) H 0.4050 0.5250 0.2070 0.069 Uiso 1.00 1 c R

loop_
_atom_site_aniso_label
_atom_site_aniso_U_11
_atom_site_aniso_U_22
_atom_site_aniso_U_33
_atom_site_aniso_U_12
_atom_site_aniso_U_13
_atom_site_aniso_U_23
Pd(1) 0.02845(13) 0.02360(13) 0.01923(12) 0.00234(8) 0.00543(8) 0.00230(8)
S(1) 0.0422(4) 0.0256(3) 0.0237(3) 0.0053(2) 0.0093(2) 0.0025(2)
S(2) 0.0373(3) 0.0251(3) 0.0244(3) 0.0047(2) 0.0079(2) 0.0035(2)
S(3) 0.0445(4) 0.0243(3) 0.0231(3) 0.0060(2) 0.0123(2) 0.0023(2)
S(4) 0.0413(4) 0.0260(3) 0.0257(3) 0.0079(2) 0.0110(2) 0.0034(2)
S(5) 0.0431(4) 0.0439(4) 0.0228(3) 0.0060(3) 0.0091(3) 0.0006(3)
S(6) 0.0495(4) 0.0349(4) 0.0250(3) -0.0009(3) 0.0061(3) 0.0082(3)
S(7) 0.0437(4) 0.0280(3) 0.0263(3) 0.0007(3) 0.0113(2) 0.0044(2)
S(8) 0.0438(4) 0.0344(4) 0.0273(3) 0.0050(3) 0.0153(3) -0.0011(3)
S(9) 0.0592(5) 0.0740(6) 0.0273(4) 0.0014(5) 0.0155(3) 0.0136(4)
S(10) 0.0644(6) 0.0572(5) 0.0285(4) -0.0054(4) 0.0208(4) 0.0056(3)
P(1) 0.0469(6) 0.0379(6) 0.0316(5) 0.0000 0.0075(4) 0.0000
C(1) 0.0285(13) 0.0345(15) 0.0192(12) -0.0010(11) 0.0036(10) 0.0006(10)
C(2) 0.0278(13) 0.0317(14) 0.0214(12) -0.0033(11) 0.0023(10) 0.0055(10)
C(3) 0.0277(12) 0.0290(13) 0.0177(11) -0.0025(10) 0.0038(9) 0.0024(10)
C(4) 0.0255(12) 0.0309(14) 0.0187(11) 0.0004(10) 0.0047(9) -0.0005(10)
C(5) 0.0305(14) 0.0469(17) 0.0243(13) -0.0026(12) 0.0053(11) 0.0050(12)
C(6) 0.0281(13) 0.0350(15) 0.0248(13) -0.0039(11) 0.0043(10) 0.0007(11)
C(7) 0.064(2) 0.056(2) 0.043(2) -0.0015(19) 0.0048(18) 0.0163(17)
C(8) 0.059(2) 0.062(2) 0.056(2) -0.018(2) 0.0227(19) -0.019(2)

loop_
_atom_type_symbol
_atom_type_description
_atom_type_scat_dispersion_real
_atom_type_scat_dispersion_imag
_atom_type_scat_source
S S 0.125 0.123
;
International Tables for Crystallography
(1992, Vol. C, Tables 4.2.6.8 and 6.1.1.4)
;
Pd Pd -0.999 1.007
;
International Tables for Crystallography
(1992, Vol. C, Tables 4.2.6.8 and 6.1.1.4)
;
P P 0.102 0.094
;
International Tables for Crystallography
(1992, Vol. C, Tables 4.2.6.8 and 6.1.1.4)
;
C C 0.003 0.002
;
International Tables for Crystallography
(1992, Vol. C, Tables 4.2.6.8 and 6.1.1.4)
;
H H 0.000 0.000
;
International Tables for Crystallography
(1992, Vol. C, Table 6.1.1.4)
;

loop_
_geom_angle_atom_site_label_1
_geom_angle_atom_site_label_2
_geom_angle_atom_site_label_3
_geom_angle
_geom_angle_publ_flag
_geom_angle_site_symmetry_1
_geom_angle_site_symmetry_3
S(1) Pd(1) S(2) 90.18(2) yes . .
S(1) Pd(1) S(3) 89.34(2) yes . .
S(1) Pd(1) S(4) 176.26(2) yes . .
S(2) Pd(1) S(3) 176.51(2) yes . .
S(2) Pd(1) S(4) 90.51(2) yes . .
S(3) Pd(1) S(4) 89.74(2) yes . .
Pd(1) S(1) C(1) 101.37(10) yes . .
Pd(1) S(2) C(2) 101.33(10) yes . .
Pd(1) S(3) C(3) 102.13(9) yes . .
Pd(1) S(4) C(4) 101.75(10) yes . .
C(1) S(5) C(5) 97.56(14) yes . .
C(2) S(6) C(5) 97.58(14) yes . .
C(3) S(7) C(6) 97.50(14) yes . .
C(4) S(8) C(6) 97.50(14) yes . .
C(7) P(1) C(7) 110.6(2) yes . 2_655
C(7) P(1) C(8) 109.75(17) yes . .
C(7) P(1) C(8) 108.50(18) yes . 2_655
C(7) P(1) C(8) 108.50(18) yes 2_655 .
C(7) P(1) C(8) 109.75(17) yes 2_655 2_655
C(8) P(1) C(8) 109.72(19) yes . 2_655
S(1) C(1) S(5) 120.33(17) yes . .
S(1) C(1) C(2) 123.8(2) yes . .
S(5) C(1) C(2) 115.9(2) yes . .
S(2) C(2) S(6) 121.48(17) yes . .
S(2) C(2) C(1) 123.3(2) yes . .
S(6) C(2) C(1) 115.2(2) yes . .
S(3) C(3) S(7) 121.15(16) yes . .
S(3) C(3) C(4) 122.8(2) yes . .
S(7) C(3) C(4) 116.0(2) yes . .
S(4) C(4) S(8) 121.52(17) yes . .
S(4) C(4) C(3) 123.5(2) yes . .
S(8) C(4) C(3) 115.0(2) yes . .
S(5) C(5) S(6) 113.74(17) yes . .
S(5) C(5) S(9) 122.9(2) yes . .
S(6) C(5) S(9) 123.4(2) yes . .
S(7) C(6) S(8) 113.89(17) yes . .
S(7) C(6) S(10) 122.23(18) yes . .
S(8) C(6) S(10) 123.87(18) yes . .
P(1) C(7) H(1) 109.5 no . .
P(1) C(7) H(2) 109.5 no . .
P(1) C(7) H(3) 109.5 no . .
H(1) C(7) H(2) 109.5 no . .
H(1) C(7) H(3) 109.5 no . .
H(2) C(7) H(3) 109.5 no . .
P(1) C(8) H(4) 109.5 no . .
P(1) C(8) H(5) 109.5 no . .
P(1) C(8) H(6) 109.5 no . .
H(4) C(8) H(5) 109.5 no . .
H(4) C(8) H(6) 109.5 no . .
H(5) C(8) H(6) 109.5 no . .

loop_
_geom_bond_atom_site_label_1
_geom_bond_atom_site_label_2
_geom_bond_distance
_geom_bond_publ_flag
_geom_bond_site_symmetry_2
Pd(1) S(1) 2.2998(7) yes .
Pd(1) S(2) 2.3046(7) yes .
Pd(1) S(3) 2.2936(7) yes .
Pd(1) S(4) 2.3004(8) yes .
S(1) C(1) 1.700(2) yes .
S(2) C(2) 1.705(3) yes .
S(3) C(3) 1.692(2) yes .
S(4) C(4) 1.690(2) yes .
S(5) C(1) 1.743(3) yes .
S(5) C(5) 1.716(3) yes .
S(6) C(2) 1.744(3) yes .
S(6) C(5) 1.728(3) yes .
S(7) C(3) 1.738(2) yes .
S(7) C(6) 1.718(3) yes .
S(8) C(4) 1.746(2) yes .
S(8) C(6) 1.730(3) yes .
S(9) C(5) 1.657(3) yes .
S(10) C(6) 1.646(3) yes .
P(1) C(7) 1.778(4) yes .
P(1) C(7) 1.778(4) yes 2_655
P(1) C(8) 1.777(3) yes .
P(1) C(8) 1.777(3) yes 2_655
C(1) C(2) 1.380(4) yes .
C(3) C(4) 1.390(4) yes .
C(7) H(1) 0.960 no .
C(7) H(2) 0.960 no .
C(7) H(3) 0.960 no .
C(8) H(4) 0.960 no .
C(8) H(5) 0.960 no .
C(8) H(6) 0.960 no .

loop_
_geom_contact_atom_site_label_1
_geom_contact_atom_site_label_2
_geom_contact_distance
_geom_contact_site_symmetry_2
Pd(1) Pd(1) 3.1842(2) 7_555
S(1) S(2) 3.5226(9) 1_565
S(1) S(3) 3.4259(9) 7_565
S(1) S(4) 3.3320(10) 7_555
S(1) S(7) 3.4410(11) 7_565
S(2) S(1) 3.5226(9) 1_545
S(2) S(3) 3.4725(9) 1_545
S(2) S(3) 3.3230(10) 7_555
S(2) S(4) 3.5895(11) 3_655
S(2) S(8) 3.5152(10) 3_655
S(3) S(1) 3.4259(9) 7_565
S(3) S(2) 3.4725(9) 1_565
S(3) S(2) 3.3230(10) 7_555
S(3) S(3) 3.3948(12) 7_565
S(3) S(4) 3.5608(10) 1_565
S(4) S(1) 3.3320(10) 7_555
S(4) S(2) 3.5895(11) 3_655
S(4) S(3) 3.5608(10) 1_545
S(4) S(4) 3.5119(10) 3_655
S(4) S(7) 3.4407(10) 1_545
S(7) S(1) 3.4410(11) 7_565
S(7) S(4) 3.4407(10) 1_565
S(8) S(2) 3.5152(10) 3_655
C(1) C(4) 3.469(3) 7_555
C(2) C(3) 3.471(3) 7_555
C(3) C(2) 3.471(3) 7_555
C(4) C(1) 3.469(3) 7_555
S(5) H(6) 3.078 .
S(6) H(3) 2.989 1_545
S(9) H(1) 3.137 5_445
S(9) H(2) 3.370 2_645
S(9) H(3) 3.210 1_545
S(9) H(4) 3.120 1_545
S(9) H(4) 2.987 6_545
S(9) H(5) 3.283 .
S(9) H(5) 3.405 6_545
S(9) H(6) 3.522 .
S(10) H(1) 3.295 3_665
S(10) H(2) 3.253 3_675
S(10) H(3) 3.296 3_675
S(10) H(5) 3.514 4_564
S(10) H(6) 2.908 3_665
C(5) H(3) 3.183 1_545
C(5) H(6) 3.403 .
H(1) S(9) 3.137 5_555
H(1) S(10) 3.295 3_665
H(2) S(9) 3.370 2_665
H(2) S(10) 3.253 3_675
H(2) H(5) 2.906 2_665
H(3) S(6) 2.989 1_565
H(3) S(9) 3.210 1_565
H(3) S(10) 3.296 3_675
H(3) C(5) 3.183 1_565
H(4) S(9) 3.120 1_565
H(4) S(9) 2.987 6_555
H(5) S(9) 3.283 .
H(5) S(9) 3.405 6_555
H(5) S(10) 3.514 4_565
H(5) H(2) 2.906 2_645
H(6) S(5) 3.078 .
H(6) S(9) 3.522 .
H(6) S(10) 2.908 3_665
H(6) C(5) 3.403 .

loop_
_geom_torsion_atom_site_label_1
_geom_torsion_atom_site_label_2
_geom_torsion_atom_site_label_3
_geom_torsion_atom_site_label_4
_geom_torsion
S(1) Pd(1) S(2) C(2) -1.67(9)
S(2) Pd(1) S(1) C(1) 1.94(9)
S(1) Pd(1) S(3) C(3) 177.41(9)
S(3) Pd(1) S(1) C(1) -174.60(9)
S(1) Pd(1) S(4) C(4) -77.2(4)
S(4) Pd(1) S(1) C(1) -98.9(4)
S(2) Pd(1) S(3) C(3) 95.0(4)
S(3) Pd(1) S(2) C(2) 80.7(4)
S(2) Pd(1) S(4) C(4) -178.05(9)
S(4) Pd(1) S(2) C(2) 174.66(9)
S(3) Pd(1) S(4) C(4) -1.54(9)
S(4) Pd(1) S(3) C(3) 1.03(9)
Pd(1) S(1) C(1) S(5) 177.55(13)
Pd(1) S(1) C(1) C(2) -2.0(2)
Pd(1) S(2) C(2) S(6) -177.80(13)
Pd(1) S(2) C(2) C(1) 1.0(2)
Pd(1) S(3) C(3) S(7) 179.97(13)
Pd(1) S(3) C(3) C(4) -0.15(19)
Pd(1) S(4) C(4) S(12) -178.71(13)
Pd(1) S(4) C(4) C(3) 2.0(2)
C(1) S(5) C(5) S(6) -0.68(18)
C(1) S(5) C(5) S(9) 179.50(19)
C(5) S(5) C(1) S(1) -179.23(17)
C(5) S(5) C(1) C(2) 0.4(2)
C(2) S(6) C(5) S(5) 0.70(18)
C(2) S(6) C(5) S(9) -179.48(18)
C(5) S(6) C(2) S(2) 178.46(17)
C(5) S(6) C(2) C(1) -0.4(2)
C(3) S(7) C(6) S(10) 177.09(17)
C(3) S(7) C(6) S(12) -3.50(16)
C(6) S(7) C(3) S(3) -177.50(16)
C(6) S(7) C(3) C(4) 2.6(2)
C(4) S(12) C(6) S(7) 3.15(16)
C(4) S(12) C(6) S(10) -177.45(17)
C(6) S(12) C(4) S(4) 179.27(16)
C(6) S(12) C(4) C(3) -1.4(2)
S(1) C(1) C(2) S(2) 0.8(3)
S(1) C(1) C(2) S(6) 179.65(15)
S(5) C(1) C(2) S(2) -178.85(14)
S(5) C(1) C(2) S(6) 0.0(2)
S(3) C(3) C(4) S(4) -1.4(3)
S(3) C(3) C(4) S(12) 179.31(14)
S(7) C(3) C(4) S(4) 178.49(14)
S(7) C(3) C(4) S(12) -0.8(2)
